data_4118137
loop_
_publ_author_name
'Jianfeng Li'
'Bruce C. Noll'
'Allen G. Oliver'
'W. Robert Scheidt'

_publ_section_title
;
 Structural Insights into Ligand Dynamics: Correlated Oxygen and Picket
 Motion in Oxycobalt Picket Fence Porphyrins
;
_journal_name_full 'Journal of the American Chemical Society'
_journal_page_first 10595
_journal_page_last 10606
_journal_paper_doi 10.1021/ja303475a
_journal_volume 134
_journal_year 2012
_chemical_formula_sum 'C75 H78 Co N10 O6'
_chemical_formula_weight 1274.40
_chemical_name_common '[Co(TpivPP)(1-EtIm)(O2)]C6H6'
_chemical_name_systematic
; 
 ? 
;
_space_group_IT_number 15
_space_group_name_Hall '-C 2yc'
_symmetry_cell_setting monoclinic
_symmetry_space_group_name_Hall '-C 2yc'
_symmetry_space_group_name_H-M 'C 1 2/c 1'
_atom_sites_solution_hydrogens geom
_atom_sites_solution_primary direct
_atom_sites_solution_secondary difmap
_audit_creation_method SHELXL-97
_cell_angle_alpha 90.00
_cell_angle_beta 90.25(3)
_cell_angle_gamma 90.00
_cell_formula_units_Z 4
_cell_length_a 18.586(4)
_cell_length_b 19.170(4)
_cell_length_c 18.316(4)
_cell_measurement_reflns_used 9925
_cell_measurement_temperature 100(2)
_cell_measurement_theta_max 27.5594
_cell_measurement_theta_min 2.3954
_cell_volume 6526(2)
_computing_cell_refinement 'APEX2/SAINT (Bruker, 2007)'
_computing_data_collection 'APEX2 (Bruker, 2008)'
_computing_data_reduction 'SAINT/XPREP (Bruker, 2007; Sheldrick, 2008)'
_computing_molecular_graphics 'XP (Sheldrick, 2008)'
_computing_publication_material 'XCIF (Sheldrick, 2008)/enCIFer (CCDC, 2005)'
_computing_structure_refinement 'XL (Sheldrick, 2008)'
_computing_structure_solution 'XS (Sheldrick, 2008)'
_diffrn_ambient_temperature 100(2)
_diffrn_measured_fraction_theta_full 0.637
_diffrn_measured_fraction_theta_max 0.637
_diffrn_measurement_device_type 'Brucker d8 ApexII CCD diffractometer'
_diffrn_measurement_method '\f and \w scans'
_diffrn_radiation_monochromator graphite
_diffrn_radiation_source 'fine-focus sealed tube'
_diffrn_radiation_type MoK\a
_diffrn_radiation_wavelength 0.71073
_diffrn_reflns_av_R_equivalents 0.0283
_diffrn_reflns_av_sigmaI/netI 0.0683
_diffrn_reflns_limit_h_max 19
_diffrn_reflns_limit_h_min -24
_diffrn_reflns_limit_k_max 25
_diffrn_reflns_limit_k_min -16
_diffrn_reflns_limit_l_max 22
_diffrn_reflns_limit_l_min -23
_diffrn_reflns_number 13615
_diffrn_reflns_theta_full 27.68
_diffrn_reflns_theta_max 27.68
_diffrn_reflns_theta_min 1.89
_exptl_absorpt_coefficient_mu 0.326
_exptl_absorpt_correction_T_max 0.9407
_exptl_absorpt_correction_T_min 0.8835
_exptl_absorpt_correction_type multi-scan
_exptl_absorpt_process_details 'Sheldrick, G. M. (2008) SADABS. University of G\"ottingen, Germany.'
_exptl_crystal_colour black
_exptl_crystal_density_diffrn 1.297
_exptl_crystal_description diamond
_exptl_crystal_F_000 2692
_exptl_crystal_size_max 0.39
_exptl_crystal_size_mid 0.26
_exptl_crystal_size_min 0.19
_refine_diff_density_max 0.291
_refine_diff_density_min -0.329
_refine_diff_density_rms 0.037
_refine_ls_extinction_method none
_refine_ls_goodness_of_fit_ref 0.945
_refine_ls_hydrogen_treatment constr
_refine_ls_matrix_type full
_refine_ls_number_parameters 484
_refine_ls_number_reflns 4875
_refine_ls_number_restraints 12
_refine_ls_restrained_S_all 0.946
_refine_ls_R_factor_all 0.0783
_refine_ls_R_factor_gt 0.0477
_refine_ls_shift/su_max 0.001
_refine_ls_shift/su_mean 0.000
_refine_ls_structure_factor_coef Fsqd
_refine_ls_weighting_details 'calc w=1/[\s^2^(Fo^2^)+(0.0633P)^2^+0.0000P] where P=(Fo^2^+2Fc^2^)/3'
_refine_ls_weighting_scheme calc
_refine_ls_wR_factor_gt 0.1139
_refine_ls_wR_factor_ref 0.1226
_reflns_number_gt 3157
_reflns_number_total 4875
_reflns_threshold_expression >2sigma(I)
_cod_data_source_file ja303475a_si_003.cif
_cod_data_source_block jfli330m
_cod_database_code 4118137

loop_
_symmetry_equiv_pos_as_xyz
'x, y, z'
'-x, y, -z+1/2'
'x+1/2, y+1/2, z'
'-x+1/2, y+1/2, -z+1/2'
'-x, -y, -z'
'x, -y, z-1/2'
'-x+1/2, -y+1/2, -z'
'x+1/2, -y+1/2, z-1/2'

loop_
_atom_site_label
_atom_site_type_symbol
_atom_site_fract_x
_atom_site_fract_y
_atom_site_fract_z
_atom_site_U_iso_or_equiv
_atom_site_adp_type
_atom_site_occupancy
_atom_site_symmetry_multiplicity
_atom_site_calc_flag
_atom_site_refinement_flags
_atom_site_disorder_assembly
_atom_site_disorder_group
Co1 Co 0.5000 0.86334(2) 0.7500 0.02677(15) Uani 1 2 d S . .
O1 O 0.5000 0.76431(12) 0.7500 0.0446(7) Uani 1 2 d S . .
O2 O 0.5405(2) 0.72887(18) 0.7247(2) 0.0534(10) Uani 0.50 1 d P . .
O3 O 0.63055(12) 0.66644(11) 1.08331(10) 0.0500(5) Uani 1 1 d . A .
O4 O 0.82864(11) 0.65239(11) 0.61533(13) 0.0533(5) Uani 1 1 d . B .
N1 N 0.59747(12) 0.86157(10) 0.79525(11) 0.0320(5) Uani 1 1 d . C .
N2 N 0.54424(11) 0.86269(9) 0.65126(11) 0.0292(5) Uani 1 1 d . C .
N5 N 0.61142(14) 0.74995(12) 0.99830(11) 0.0450(6) Uani 1 1 d . A .
H5A H 0.6026 0.7553 0.9514 0.054 Uiso 1 1 calc R . .
N6 N 0.74012(12) 0.73249(11) 0.62806(14) 0.0447(6) Uani 1 1 d . B .
H6A H 0.6931 0.7372 0.6302 0.054 Uiso 1 1 calc R . .
C(A1 C 0.61427(15) 0.86424(12) 0.86755(14) 0.0337(6) Uani 1 1 d . . .
C(A2 C 0.66273(14) 0.85608(11) 0.75970(14) 0.0321(5) Uani 1 1 d . . .
C(A3 C 0.61532(14) 0.85918(11) 0.63473(13) 0.0290(5) Uani 1 1 d . . .
C(A4 C 0.50922(15) 0.86732(11) 0.58541(13) 0.0318(6) Uani 1 1 d . . .
C(B1 C 0.69079(16) 0.85942(14) 0.87851(15) 0.0410(6) Uani 1 1 d . C .
H(BA H 0.7155 0.8601 0.9240 0.049 Uiso 1 1 calc R . .
C(B2 C 0.72092(15) 0.85373(14) 0.81169(15) 0.0386(6) Uani 1 1 d . C .
H(BB H 0.7707 0.8491 0.8012 0.046 Uiso 1 1 calc R . .
C(B3 C 0.62589(16) 0.86101(12) 0.55637(14) 0.0362(6) Uani 1 1 d . C .
H(BC H 0.6705 0.8588 0.5313 0.043 Uiso 1 1 calc R . .
C(B4 C 0.56055(14) 0.86636(12) 0.52656(14) 0.0339(6) Uani 1 1 d . C .
H(BD H 0.5498 0.8690 0.4759 0.041 Uiso 1 1 calc R . .
C(M1 C 0.56457(14) 0.86994(12) 0.92512(13) 0.0336(6) Uani 1 1 d . . .
C(M2 C 0.67274(14) 0.85534(11) 0.68444(14) 0.0317(5) Uani 1 1 d . C .
C6 C 0.59367(14) 0.87306(13) 1.00195(13) 0.0356(6) Uani 1 1 d . . .
C7 C 0.61622(14) 0.81257(13) 1.03813(13) 0.0366(6) Uani 1 1 d . A .
C8 C 0.64254(15) 0.81640(16) 1.10890(14) 0.0416(6) Uani 1 1 d . . .
H8A H 0.6583 0.7754 1.1333 0.050 Uiso 1 1 calc R C .
C9 C 0.64573(14) 0.88046(17) 1.14390(15) 0.0435(7) Uani 1 1 d . C .
H9A H 0.6631 0.8828 1.1927 0.052 Uiso 1 1 calc R . .
C10 C 0.62414(14) 0.94084(16) 1.10932(15) 0.0424(7) Uani 1 1 d . . .
H10A H 0.6268 0.9844 1.1339 0.051 Uiso 1 1 calc R C .
C11 C 0.59851(14) 0.93718(15) 1.03823(14) 0.0381(6) Uani 1 1 d . C .
H11A H 0.5841 0.9787 1.0139 0.046 Uiso 1 1 calc R . .
C12 C 0.61817(15) 0.68297(13) 1.02023(13) 0.0376(6) Uani 1 1 d . . .
C13 C 0.74824(14) 0.85517(12) 0.65635(13) 0.0323(5) Uani 1 1 d . . .
C14 C 0.78071(13) 0.79492(14) 0.62833(13) 0.0365(6) Uani 1 1 d . B .
C15 C 0.85111(14) 0.79761(16) 0.60193(15) 0.0455(7) Uani 1 1 d . . .
H15A H 0.8724 0.7572 0.5812 0.055 Uiso 1 1 calc R C .
C16 C 0.88947(16) 0.85862(15) 0.60597(15) 0.0474(7) Uani 1 1 d . C .
H16A H 0.9375 0.8600 0.5886 0.057 Uiso 1 1 calc R . .
C17 C 0.85869(16) 0.91868(16) 0.63529(15) 0.0488(7) Uani 1 1 d . . .
H17A H 0.8856 0.9606 0.6389 0.059 Uiso 1 1 calc R C .
C18 C 0.78848(15) 0.91605(14) 0.65887(14) 0.0402(6) Uani 1 1 d . C .
H18A H 0.7669 0.9573 0.6775 0.048 Uiso 1 1 calc R . .
C19 C 0.76536(14) 0.66651(14) 0.62484(15) 0.0404(6) Uani 1 1 d . . .
C20 C 0.6050(3) 0.6292(3) 0.9552(2) 0.0315(17) Uani 0.543(13) 1 d PG A 1
C21 C 0.6797(2) 0.6026(3) 0.9401(4) 0.0408(18) Uani 0.543(13) 1 d PG A 1
H21A H 0.6776 0.5675 0.9012 0.061 Uiso 0.543(13) 1 calc PR A 1
H21B H 0.6996 0.5814 0.9845 0.061 Uiso 0.543(13) 1 calc PR A 1
H21C H 0.7104 0.6414 0.9248 0.061 Uiso 0.543(13) 1 calc PR A 1
C22 C 0.5729(5) 0.6585(2) 0.8860(2) 0.0365(17) Uani 0.543(13) 1 d PG A 1
H22A H 0.5663 0.6209 0.8504 0.055 Uiso 0.543(13) 1 calc PR A 1
H22B H 0.6053 0.6938 0.8658 0.055 Uiso 0.543(13) 1 calc PR A 1
H22C H 0.5262 0.6799 0.8968 0.055 Uiso 0.543(13) 1 calc PR A 1
C23 C 0.5587(3) 0.5702(6) 0.9824(7) 0.039(2) Uani 0.543(13) 1 d PG A 1
H23A H 0.5506 0.5367 0.9428 0.058 Uiso 0.543(13) 1 calc PR A 1
H23B H 0.5124 0.5887 0.9989 0.058 Uiso 0.543(13) 1 calc PR A 1
H23C H 0.5830 0.5468 1.0232 0.058 Uiso 0.543(13) 1 calc PR A 1
C20B C 0.6206(4) 0.6255(4) 0.9643(3) 0.032(2) Uani 0.457(13) 1 d PG A 2
C21B C 0.6842(3) 0.5781(5) 0.9765(5) 0.049(2) Uani 0.457(13) 1 d PG A 2
H21D H 0.7288 0.6040 0.9675 0.073 Uiso 0.457(13) 1 calc PR A 2
H21E H 0.6813 0.5384 0.9430 0.073 Uiso 0.457(13) 1 calc PR A 2
H21F H 0.6841 0.5612 1.0270 0.073 Uiso 0.457(13) 1 calc PR A 2
C22B C 0.6208(7) 0.6515(4) 0.8867(3) 0.056(3) Uani 0.457(13) 1 d PG A 2
H22D H 0.6654 0.6774 0.8777 0.084 Uiso 0.457(13) 1 calc PR A 2
H22E H 0.5794 0.6823 0.8788 0.084 Uiso 0.457(13) 1 calc PR A 2
H22F H 0.6179 0.6117 0.8532 0.084 Uiso 0.457(13) 1 calc PR A 2
C23B C 0.5521(3) 0.5856(9) 0.9782(8) 0.051(3) Uani 0.457(13) 1 d PGU A 2
H23D H 0.5519 0.5687 1.0287 0.077 Uiso 0.457(13) 1 calc PR A 2
H23E H 0.5491 0.5459 0.9447 0.077 Uiso 0.457(13) 1 calc PR A 2
H23F H 0.5107 0.6164 0.9703 0.077 Uiso 0.457(13) 1 calc PR A 2
C24 C 0.70842(17) 0.60818(16) 0.62210(18) 0.0296(13) Uani 0.555(5) 1 d PG B 1
C25 C 0.7162(2) 0.5761(3) 0.69686(17) 0.0471(15) Uani 0.555(5) 1 d PG B 1
H25A H 0.6817 0.5378 0.7020 0.071 Uiso 0.555(5) 1 calc PR B 1
H25B H 0.7067 0.6116 0.7341 0.071 Uiso 0.555(5) 1 calc PR B 1
H25C H 0.7652 0.5582 0.7031 0.071 Uiso 0.555(5) 1 calc PR B 1
C26 C 0.7265(3) 0.5546(2) 0.5649(2) 0.0598(18) Uani 0.555(5) 1 d PG B 1
H26A H 0.6896 0.5180 0.5647 0.090 Uiso 0.555(5) 1 calc PR B 1
H26B H 0.7735 0.5339 0.5759 0.090 Uiso 0.555(5) 1 calc PR B 1
H26C H 0.7280 0.5770 0.5168 0.090 Uiso 0.555(5) 1 calc PR B 1
C27 C 0.6321(2) 0.6327(3) 0.6112(3) 0.0525(18) Uani 0.555(5) 1 d PG B 1
H27A H 0.5996 0.5925 0.6110 0.079 Uiso 0.555(5) 1 calc PR B 1
H27B H 0.6281 0.6574 0.5645 0.079 Uiso 0.555(5) 1 calc PR B 1
H27C H 0.6189 0.6643 0.6511 0.079 Uiso 0.555(5) 1 calc PR B 1
C24B C 0.71257(17) 0.60771(14) 0.64826(18) 0.0309(18) Uani 0.445(5) 1 d PGU B 2
C25B C 0.67725(17) 0.61681(16) 0.72155(19) 0.0435(17) Uani 0.445(5) 1 d PG B 2
H25D H 0.6458 0.5769 0.7312 0.065 Uiso 0.445(5) 1 calc PR B 2
H25E H 0.6487 0.6598 0.7214 0.065 Uiso 0.445(5) 1 calc PR B 2
H25F H 0.7143 0.6197 0.7597 0.065 Uiso 0.445(5) 1 calc PR B 2
C26B C 0.75228(19) 0.53919(13) 0.6467(2) 0.0529(19) Uani 0.445(5) 1 d PG B 2
H26D H 0.7198 0.5016 0.6616 0.079 Uiso 0.445(5) 1 calc PR B 2
H26E H 0.7934 0.5412 0.6804 0.079 Uiso 0.445(5) 1 calc PR B 2
H26F H 0.7695 0.5302 0.5971 0.079 Uiso 0.445(5) 1 calc PR B 2
C27B C 0.6559(2) 0.60827(17) 0.5891(2) 0.052(2) Uani 0.445(5) 1 d PG B 2
H27D H 0.6200 0.5722 0.5993 0.079 Uiso 0.445(5) 1 calc PR B 2
H27E H 0.6785 0.5990 0.5419 0.079 Uiso 0.445(5) 1 calc PR B 2
H27F H 0.6325 0.6540 0.5878 0.079 Uiso 0.445(5) 1 calc PR B 2
C1S C 0.97516(11) 1.01660(9) 0.77921(13) 0.0688(10) Uani 1 1 d G . .
H1SA H 0.9609 1.0592 0.8013 0.103 Uiso 1 1 calc R . .
C2S C 0.94799(9) 0.95447(10) 0.80334(10) 0.0468(7) Uani 1 1 d G . .
H2SA H 0.9107 0.9541 0.8387 0.056 Uiso 1 1 calc R . .
C3S C 0.97413(8) 0.89328(9) 0.77688(13) 0.0498(7) Uani 1 1 d G . .
H3SA H 0.9567 0.8503 0.7955 0.075 Uiso 1 1 calc R . .
N3 N 0.4913(3) 0.96866(10) 0.7409(4) 0.0241(13) Uani 0.50 1 d PG C -1
C1 C 0.5249(2) 1.01349(17) 0.7829(2) 0.0267(11) Uani 0.50 1 d PG C -1
H1A H 0.5591 1.0016 0.8195 0.032 Uiso 0.50 1 calc PR C -1
N4 N 0.5035(3) 1.07930(12) 0.76649(18) 0.0291(14) Uani 0.50 1 d PG C -1
C2 C 0.4556(3) 1.07626(14) 0.71169(19) 0.0290(10) Uani 0.50 1 d PG C -1
H2A H 0.4321 1.1144 0.6887 0.035 Uiso 0.50 1 calc PR C -1
C3 C 0.4474(2) 1.00792(18) 0.6958(3) 0.0247(11) Uani 0.50 1 d PG C -1
H3A H 0.4162 0.9896 0.6593 0.030 Uiso 0.50 1 calc PR C -1
C4 C 0.5278(3) 1.1417(2) 0.8069(3) 0.0379(12) Uani 0.50 1 d P C -1
H4A H 0.5803 1.1383 0.8155 0.045 Uiso 0.50 1 calc PR C -1
H4B H 0.5039 1.1427 0.8551 0.045 Uiso 0.50 1 calc PR C -1
C5 C 0.5119(5) 1.2089(2) 0.7673(3) 0.053(3) Uani 0.50 1 d P C -1
H5B H 0.5293 1.2484 0.7965 0.080 Uiso 0.50 1 calc PR C -1
H5C H 0.4599 1.2134 0.7597 0.080 Uiso 0.50 1 calc PR C -1
H5D H 0.5362 1.2088 0.7199 0.080 Uiso 0.50 1 calc PR C -1

loop_
_atom_site_aniso_label
_atom_site_aniso_U_11
_atom_site_aniso_U_22
_atom_site_aniso_U_33
_atom_site_aniso_U_23
_atom_site_aniso_U_13
_atom_site_aniso_U_12
Co1 0.0406(3) 0.0174(2) 0.0223(2) 0.000 0.00598(18) 0.000
O1 0.0761(19) 0.0218(12) 0.0359(14) 0.000 -0.0034(14) 0.000
O2 0.073(3) 0.0272(19) 0.060(3) -0.0031(17) 0.026(2) 0.0055(18)
O3 0.0662(13) 0.0523(12) 0.0315(10) 0.0060(9) -0.0002(9) 0.0012(10)
O4 0.0431(11) 0.0490(12) 0.0679(14) -0.0049(10) 0.0107(10) 0.0046(9)
N1 0.0441(12) 0.0270(10) 0.0251(11) -0.0070(8) 0.0058(9) -0.0042(8)
N2 0.0448(12) 0.0196(9) 0.0234(10) 0.0015(7) 0.0041(9) 0.0029(8)
N5 0.0799(17) 0.0367(12) 0.0185(9) -0.0037(9) 0.0000(10) 0.0026(12)
N6 0.0336(11) 0.0345(12) 0.0662(15) -0.0119(11) 0.0112(10) -0.0040(9)
C(A1 0.0439(14) 0.0340(13) 0.0233(12) -0.0094(10) 0.0003(10) -0.0071(11)
C(A2 0.0396(13) 0.0267(12) 0.0301(13) -0.0048(10) 0.0044(10) -0.0042(10)
C(A3 0.0425(13) 0.0185(10) 0.0262(12) 0.0000(9) 0.0068(10) -0.0030(9)
C(A4 0.0498(15) 0.0218(11) 0.0237(12) 0.0034(9) 0.0032(11) 0.0003(10)
C(B1 0.0451(15) 0.0491(16) 0.0289(14) -0.0096(11) 0.0007(12) -0.0053(12)
C(B2 0.0411(14) 0.0420(15) 0.0328(14) -0.0060(11) 0.0036(11) -0.0043(11)
C(B3 0.0512(16) 0.0313(13) 0.0263(13) -0.0002(10) 0.0092(12) 0.0018(11)
C(B4 0.0456(14) 0.0314(12) 0.0246(12) 0.0034(10) 0.0050(11) 0.0012(11)
C(M1 0.0470(15) 0.0287(12) 0.0251(12) -0.0067(9) 0.0048(11) -0.0041(10)
C(M2 0.0440(13) 0.0215(11) 0.0296(13) -0.0053(9) 0.0077(11) -0.0020(10)
C6 0.0400(14) 0.0429(15) 0.0239(12) -0.0101(11) 0.0045(10) -0.0042(11)
C7 0.0456(14) 0.0406(14) 0.0237(12) -0.0086(11) 0.0038(10) -0.0043(11)
C8 0.0433(14) 0.0546(17) 0.0269(13) -0.0077(12) -0.0015(11) -0.0020(12)
C9 0.0375(14) 0.0647(19) 0.0283(13) -0.0144(13) -0.0012(11) -0.0075(13)
C10 0.0349(13) 0.0552(17) 0.0371(14) -0.0190(13) 0.0049(11) -0.0091(12)
C11 0.0390(13) 0.0443(15) 0.0311(13) -0.0121(11) 0.0041(10) -0.0046(11)
C12 0.0466(15) 0.0401(14) 0.0263(13) -0.0034(11) 0.0110(11) -0.0011(11)
C13 0.0424(13) 0.0305(12) 0.0241(12) 0.0005(9) 0.0022(10) -0.0076(10)
C14 0.0403(13) 0.0369(13) 0.0323(13) -0.0038(11) 0.0068(10) -0.0066(11)
C15 0.0468(15) 0.0500(16) 0.0399(14) -0.0066(13) 0.0159(12) -0.0068(13)
C16 0.0430(15) 0.0617(19) 0.0376(15) 0.0059(13) 0.0115(12) -0.0162(13)
C17 0.0554(17) 0.0508(18) 0.0400(15) 0.0067(13) 0.0027(12) -0.0247(14)
C18 0.0549(15) 0.0341(14) 0.0315(13) 0.0031(11) 0.0032(11) -0.0083(11)
C19 0.0413(14) 0.0376(14) 0.0424(15) -0.0073(12) 0.0054(11) -0.0015(11)
C20 0.037(3) 0.027(3) 0.030(3) -0.004(3) 0.002(3) 0.005(2)
C21 0.036(3) 0.044(3) 0.042(4) -0.001(3) 0.012(3) 0.002(2)
C22 0.055(4) 0.028(2) 0.027(2) -0.0029(19) -0.004(2) 0.001(2)
C23 0.038(4) 0.041(4) 0.039(4) 0.008(3) 0.010(3) -0.012(3)
C20B 0.038(4) 0.041(5) 0.016(3) -0.001(3) 0.001(3) -0.006(3)
C21B 0.032(3) 0.062(5) 0.053(5) -0.017(4) 0.001(3) 0.006(3)
C22B 0.088(8) 0.054(4) 0.027(3) -0.013(3) 0.005(4) -0.018(5)
C23B 0.041(5) 0.077(9) 0.036(6) -0.025(4) 0.006(4) -0.001(4)
C24 0.034(3) 0.036(3) 0.018(3) 0.000(2) -0.013(2) -0.007(2)
C25 0.041(3) 0.065(4) 0.036(3) -0.001(3) -0.004(2) -0.011(3)
C26 0.091(5) 0.048(3) 0.040(3) -0.017(3) 0.001(3) -0.021(3)
C27 0.033(3) 0.067(4) 0.058(4) 0.026(3) -0.012(3) -0.016(3)
C24B 0.056(4) 0.028(3) 0.008(4) 0.000(2) -0.008(2) 0.002(3)
C25B 0.048(4) 0.062(4) 0.020(3) -0.005(3) 0.004(2) -0.009(3)
C26B 0.061(4) 0.039(4) 0.059(4) -0.005(3) 0.008(3) 0.011(3)
C27B 0.059(6) 0.043(4) 0.056(5) 0.009(3) 0.013(4) -0.002(4)
C1S 0.064(2) 0.0494(18) 0.093(3) -0.0125(19) 0.0377(19) -0.0019(15)
C2S 0.0379(14) 0.0554(18) 0.0471(16) 0.0025(14) 0.0080(12) 0.0029(12)
C3S 0.0592(19) 0.0463(16) 0.0440(16) 0.0041(14) 0.0058(14) -0.0014(14)
N3 0.038(3) 0.0217(15) 0.012(4) -0.0005(19) -0.001(2) 0.002(2)
C1 0.032(3) 0.028(3) 0.020(3) -0.002(2) -0.003(2) 0.002(2)
N4 0.040(2) 0.0210(16) 0.027(4) -0.0063(14) 0.016(4) -0.004(2)
C2 0.035(3) 0.024(2) 0.028(3) 0.001(2) 0.002(2) 0.002(2)
C3 0.033(3) 0.021(2) 0.020(3) 0.0014(19) -0.005(2) 0.002(2)
C4 0.040(3) 0.029(3) 0.045(3) -0.018(2) -0.003(2) -0.004(2)
C5 0.087(7) 0.021(2) 0.052(7) -0.010(2) 0.016(5) -0.010(3)

loop_
_atom_type_symbol
_atom_type_description
_atom_type_scat_dispersion_real
_atom_type_scat_dispersion_imag
_atom_type_scat_source
C C 0.0033 0.0016 'International Tables Vol C Tables 4.2.6.8 and 6.1.1.4'
H H 0.0000 0.0000 'International Tables Vol C Tables 4.2.6.8 and 6.1.1.4'
N N 0.0061 0.0033 'International Tables Vol C Tables 4.2.6.8 and 6.1.1.4'
O O 0.0106 0.0060 'International Tables Vol C Tables 4.2.6.8 and 6.1.1.4'
Co Co 0.3494 0.9721 'International Tables Vol C Tables 4.2.6.8 and 6.1.1.4'

loop_
_geom_angle_atom_site_label_1
_geom_angle_atom_site_label_2
_geom_angle_atom_site_label_3
_geom_angle
_geom_angle_site_symmetry_1
_geom_angle_site_symmetry_3
O1 Co1 N1 89.02(5) . 2_656
O1 Co1 N1 89.02(5) . .
N1 Co1 N1 178.05(11) 2_656 .
O1 Co1 N2 89.64(5) . 2_656
N1 Co1 N2 89.96(9) 2_656 2_656
N1 Co1 N2 90.03(9) . 2_656
O1 Co1 N2 89.64(5) . .
N1 Co1 N2 90.03(9) 2_656 .
N1 Co1 N2 89.96(9) . .
N2 Co1 N2 179.28(10) 2_656 .
O1 Co1 N3 173.44(11) . 2_656
N1 Co1 N3 97.07(13) 2_656 2_656
N1 Co1 N3 84.88(13) . 2_656
N2 Co1 N3 88.0(2) 2_656 2_656
N2 Co1 N3 92.8(2) . 2_656
O1 Co1 N3 173.44(11) . .
N1 Co1 N3 84.88(13) 2_656 .
N1 Co1 N3 97.07(13) . .
N2 Co1 N3 92.8(2) 2_656 .
N2 Co1 N3 88.0(2) . .
N3 Co1 N3 13.1(2) 2_656 .
O2 O1 O2 105.0(4) 2_656 .
O2 O1 Co1 127.5(2) 2_656 .
O2 O1 Co1 127.5(2) . .
O1 O2 O2 37.5(2) . 2_656
C(A1 N1 C(A2 105.3(2) . .
C(A1 N1 Co1 127.57(18) . .
C(A2 N1 Co1 127.16(18) . .
C(A3 N2 C(A4 105.4(2) . .
C(A3 N2 Co1 127.52(18) . .
C(A4 N2 Co1 127.06(17) . .
C12 N5 C7 130.6(2) . .
C12 N5 H5A 114.7 . .
C7 N5 H5A 114.7 . .
C19 N6 C14 127.4(2) . .
C19 N6 H6A 116.3 . .
C14 N6 H6A 116.3 . .
N1 C(A1 C(M1 125.7(3) . .
N1 C(A1 C(B1 110.9(2) . .
C(M1 C(A1 C(B1 123.5(3) . .
N1 C(A2 C(M2 126.0(3) . .
N1 C(A2 C(B2 110.4(2) . .
C(M2 C(A2 C(B2 123.5(3) . .
N2 C(A3 C(M2 126.6(2) . .
N2 C(A3 C(B3 110.8(2) . .
C(M2 C(A3 C(B3 122.6(2) . .
N2 C(A4 C(M1 126.2(2) . 2_656
N2 C(A4 C(B4 110.1(2) . .
C(M1 C(A4 C(B4 123.6(2) 2_656 .
C(B2 C(B1 C(A1 107.0(3) . .
C(B2 C(B1 H(BA 126.5 . .
C(A1 C(B1 H(BA 126.5 . .
C(B1 C(B2 C(A2 106.5(3) . .
C(B1 C(B2 H(BB 126.8 . .
C(A2 C(B2 H(BB 126.8 . .
C(B4 C(B3 C(A3 106.3(2) . .
C(B4 C(B3 H(BC 126.9 . .
C(A3 C(B3 H(BC 126.9 . .
C(B3 C(B4 C(A4 107.4(2) . .
C(B3 C(B4 H(BD 126.3 . .
C(A4 C(B4 H(BD 126.3 . .
C(A4 C(M1 C(A1 123.0(2) 2_656 .
C(A4 C(M1 C6 118.9(2) 2_656 .
C(A1 C(M1 C6 117.9(2) . .
C(A2 C(M2 C(A3 122.5(2) . .
C(A2 C(M2 C13 118.0(2) . .
C(A3 C(M2 C13 119.3(2) . .
C7 C6 C11 119.0(2) . .
C7 C6 C(M1 121.0(2) . .
C11 C6 C(M1 120.0(2) . .
C8 C7 C6 120.2(2) . .
C8 C7 N5 123.5(3) . .
C6 C7 N5 116.3(2) . .
C7 C8 C9 119.6(3) . .
C7 C8 H8A 120.2 . .
C9 C8 H8A 120.2 . .
C10 C9 C8 121.3(3) . .
C10 C9 H9A 119.4 . .
C8 C9 H9A 119.4 . .
C9 C10 C11 119.2(3) . .
C9 C10 H10A 120.4 . .
C11 C10 H10A 120.4 . .
C10 C11 C6 120.8(3) . .
C10 C11 H11A 119.6 . .
C6 C11 H11A 119.6 . .
O3 C12 N5 123.1(2) . .
O3 C12 C20B 116.6(3) . .
N5 C12 C20B 119.8(3) . .
O3 C12 C20 124.6(3) . .
N5 C12 C20 112.3(3) . .
C20B C12 C20 12.3(3) . .
C18 C13 C14 118.2(2) . .
C18 C13 C(M2 119.5(2) . .
C14 C13 C(M2 122.2(2) . .
C15 C14 C13 120.1(2) . .
C15 C14 N6 122.0(2) . .
C13 C14 N6 117.9(2) . .
C16 C15 C14 120.0(3) . .
C16 C15 H15A 120.0 . .
C14 C15 H15A 120.0 . .
C15 C16 C17 120.7(3) . .
C15 C16 H16A 119.6 . .
C17 C16 H16A 119.6 . .
C18 C17 C16 118.8(3) . .
C18 C17 H17A 120.6 . .
C16 C17 H17A 120.6 . .
C17 C18 C13 122.1(3) . .
C17 C18 H18A 118.9 . .
C13 C18 H18A 118.9 . .
O4 C19 N6 123.3(3) . .
O4 C19 C24 119.8(3) . .
N6 C19 C24 116.3(2) . .
O4 C19 C24B 119.2(3) . .
N6 C19 C24B 116.5(2) . .
C24 C19 C24B 18.01(17) . .
C22 C20 C21 109.5 . .
C22 C20 C23 109.5 . .
C21 C20 C23 109.5 . .
C22 C20 C12 116.5(4) . .
C21 C20 C12 102.6(4) . .
C23 C20 C12 109.0(6) . .
C20 C21 H21A 109.5 . .
C20 C21 H21B 109.5 . .
H21A C21 H21B 109.5 . .
C20 C21 H21C 109.5 . .
H21A C21 H21C 109.5 . .
H21B C21 H21C 109.5 . .
C20 C22 H22A 109.5 . .
C20 C22 H22B 109.5 . .
H22A C22 H22B 109.5 . .
C20 C22 H22C 109.5 . .
H22A C22 H22C 109.5 . .
H22B C22 H22C 109.5 . .
C20 C23 H23A 109.5 . .
C20 C23 H23B 109.5 . .
H23A C23 H23B 109.5 . .
C20 C23 H23C 109.5 . .
H23A C23 H23C 109.5 . .
H23B C23 H23C 109.5 . .
C12 C20B C21B 111.4(5) . .
C12 C20B C23B 103.2(8) . .
C21B C20B C23B 109.5 . .
C12 C20B C22B 113.5(5) . .
C21B C20B C22B 109.5 . .
C23B C20B C22B 109.5 . .
C20B C21B H21D 109.5 . .
C20B C21B H21E 109.5 . .
H21D C21B H21E 109.5 . .
C20B C21B H21F 109.5 . .
H21D C21B H21F 109.5 . .
H21E C21B H21F 109.5 . .
C20B C22B H22D 109.5 . .
C20B C22B H22E 109.5 . .
H22D C22B H22E 109.5 . .
C20B C22B H22F 109.5 . .
H22D C22B H22F 109.5 . .
H22E C22B H22F 109.5 . .
C20B C23B H23D 109.5 . .
C20B C23B H23E 109.5 . .
H23D C23B H23E 109.5 . .
C20B C23B H23F 109.5 . .
H23D C23B H23F 109.5 . .
H23E C23B H23F 109.5 . .
C27 C24 C25 109.5 . .
C27 C24 C26 109.5 . .
C25 C24 C26 109.5 . .
C27 C24 C19 115.1(3) . .
C25 C24 C19 101.7(3) . .
C26 C24 C19 111.3(3) . .
C24 C25 H25A 109.5 . .
C24 C25 H25B 109.5 . .
H25A C25 H25B 109.5 . .
C24 C25 H25C 109.5 . .
H25A C25 H25C 109.5 . .
H25B C25 H25C 109.5 . .
C24 C26 H26A 109.5 . .
C24 C26 H26B 109.5 . .
H26A C26 H26B 109.5 . .
C24 C26 H26C 109.5 . .
H26A C26 H26C 109.5 . .
H26B C26 H26C 109.5 . .
C24 C27 H27A 109.5 . .
C24 C27 H27B 109.5 . .
H27A C27 H27B 109.5 . .
C24 C27 H27C 109.5 . .
H27A C27 H27C 109.5 . .
H27B C27 H27C 109.5 . .
C27B C24B C26B 109.5 . .
C27B C24B C25B 109.5 . .
C26B C24B C25B 109.5 . .
C27B C24B C19 103.65(15) . .
C26B C24B C19 108.47(17) . .
C25B C24B C19 116.06(13) . .
C24B C25B H25D 109.5 . .
C24B C25B H25E 109.5 . .
H25D C25B H25E 109.5 . .
C24B C25B H25F 109.5 . .
H25D C25B H25F 109.5 . .
H25E C25B H25F 109.5 . .
C24B C26B H26D 109.5 . .
C24B C26B H26E 109.5 . .
H26D C26B H26E 109.5 . .
C24B C26B H26F 109.5 . .
H26D C26B H26F 109.5 . .
H26E C26B H26F 109.5 . .
C24B C27B H27D 109.5 . .
C24B C27B H27E 109.5 . .
H27D C27B H27E 109.5 . .
C24B C27B H27F 109.5 . .
H27D C27B H27F 109.5 . .
H27E C27B H27F 109.5 . .
C2S C1S C1S 119.1 . 2_756
C2S C1S H1SA 120.4 . .
C1S C1S H1SA 120.4 2_756 .
C3S C2S C1S 120.2 . .
C3S C2S H2SA 119.9 . .
C1S C2S H2SA 119.9 . .
C2S C3S C3S 120.4 . 2_756
C2S C3S H3SA 119.8 . .
C3S C3S H3SA 119.8 2_756 .
C1 N3 C3 105.8 . .
C1 N3 Co1 124.5(3) . .
C3 N3 Co1 129.6(2) . .
N3 C1 N4 110.0 . .
N3 C1 H1A 125.0 . .
N4 C1 H1A 125.0 . .
C2 N4 C1 108.6 . .
C2 N4 C4 127.7(3) . .
C1 N4 C4 123.7(3) . .
N4 C2 C3 106.1 . .
N4 C2 H2A 127.0 . .
C3 C2 H2A 127.0 . .
C2 C3 N3 109.5 . .
C2 C3 H3A 125.2 . .
N3 C3 H3A 125.2 . .
N4 C4 C5 113.1(4) . .
N4 C4 H4A 109.0 . .
C5 C4 H4A 109.0 . .
N4 C4 H4B 109.0 . .
C5 C4 H4B 109.0 . .
H4A C4 H4B 107.8 . .
C4 C5 H5B 109.5 . .
C4 C5 H5C 109.5 . .
H5B C5 H5C 109.5 . .
C4 C5 H5D 109.5 . .
H5B C5 H5D 109.5 . .
H5C C5 H5D 109.5 . .

loop_
_geom_bond_atom_site_label_1
_geom_bond_atom_site_label_2
_geom_bond_distance
_geom_bond_site_symmetry_2
Co1 O1 1.899(2) .
Co1 N1 1.989(2) 2_656
Co1 N1 1.989(2) .
Co1 N2 1.9900(19) 2_656
Co1 N2 1.9900(19) .
Co1 N3 2.032(2) 2_656
Co1 N3 2.0322(19) .
O1 O2 1.116(4) 2_656
O1 O2 1.116(4) .
O2 O2 1.771(8) 2_656
O3 C12 1.219(3) .
O4 C19 1.220(3) .
N1 C(A1 1.360(3) .
N1 C(A2 1.383(3) .
N2 C(A3 1.358(3) .
N2 C(A4 1.371(4) .
N5 C12 1.351(3) .
N5 C7 1.407(3) .
N5 H5A 0.8800 .
N6 C19 1.350(3) .
N6 C14 1.415(3) .
N6 H6A 0.8800 .
C(A1 C(M1 1.409(3) .
C(A1 C(B1 1.438(4) .
C(A2 C(M2 1.392(3) .
C(A2 C(B2 1.439(4) .
C(A3 C(M2 1.402(4) .
C(A3 C(B3 1.450(3) .
C(A4 C(M1 1.385(4) 2_656
C(A4 C(B4 1.443(3) .
C(B1 C(B2 1.353(4) .
C(B1 H(BA 0.9500 .
C(B2 H(BB 0.9500 .
C(B3 C(B4 1.333(4) .
C(B3 H(BC 0.9500 .
C(B4 H(BD 0.9500 .
C(M1 C(A4 1.385(4) 2_656
C(M1 C6 1.506(4) .
C(M2 C13 1.497(3) .
C6 C7 1.399(4) .
C6 C11 1.400(3) .
C7 C8 1.385(4) .
C8 C9 1.387(4) .
C8 H8A 0.9500 .
C9 C10 1.378(4) .
C9 H9A 0.9500 .
C10 C11 1.386(4) .
C10 H10A 0.9500 .
C11 H11A 0.9500 .
C12 C20B 1.505(7) .
C12 C20 1.593(7) .
C13 C18 1.387(3) .
C13 C14 1.402(3) .
C14 C15 1.398(3) .
C15 C16 1.372(4) .
C15 H15A 0.9500 .
C16 C17 1.394(4) .
C16 H16A 0.9500 .
C17 C18 1.377(4) .
C17 H17A 0.9500 .
C18 H18A 0.9500 .
C19 C24 1.540(4) .
C19 C24B 1.556(4) .
C20 C22 1.5069 .
C20 C21 1.5069 .
C20 C23 1.5070 .
C21 H21A 0.9800 .
C21 H21B 0.9800 .
C21 H21C 0.9800 .
C22 H22A 0.9800 .
C22 H22B 0.9800 .
C22 H22C 0.9800 .
C23 H23A 0.9800 .
C23 H23B 0.9800 .
C23 H23C 0.9800 .
C20B C21B 1.5067 .
C20B C23B 1.5070 .
C20B C22B 1.5070 .
C21B H21D 0.9800 .
C21B H21E 0.9800 .
C21B H21F 0.9800 .
C22B H22D 0.9800 .
C22B H22E 0.9800 .
C22B H22F 0.9800 .
C23B H23D 0.9800 .
C23B H23E 0.9800 .
C23B H23F 0.9800 .
C24 C27 1.5070 .
C24 C25 1.5070 .
C24 C26 1.5070 .
C25 H25A 0.9800 .
C25 H25B 0.9800 .
C25 H25C 0.9800 .
C26 H26A 0.9800 .
C26 H26B 0.9800 .
C26 H26C 0.9800 .
C27 H27A 0.9800 .
C27 H27B 0.9800 .
C27 H27C 0.9800 .
C24B C27B 1.5068 .
C24B C26B 1.5069 .
C24B C25B 1.5070 .
C25B H25D 0.9800 .
C25B H25E 0.9800 .
C25B H25F 0.9800 .
C26B H26D 0.9800 .
C26B H26E 0.9800 .
C26B H26F 0.9800 .
C27B H27D 0.9800 .
C27B H27E 0.9800 .
C27B H27F 0.9800 .
C1S C2S 1.3679 .
C1S C1S 1.416(5) 2_756
C1S H1SA 0.9500 .
C2S C3S 1.3598 .
C2S H2SA 0.9500 .
C3S C3S 1.379(4) 2_756
C3S H3SA 0.9500 .
N3 C1 1.3102 .
N3 C3 1.3810 .
C1 N4 1.3562 .
C1 H1A 0.9500 .
N4 C2 1.3404 .
N4 C4 1.477(5) .
C2 C3 1.3503 .
C2 H2A 0.9500 .
C3 H3A 0.9500 .
C4 C5 1.507(7) .
C4 H4A 0.9900 .
C4 H4B 0.9900 .
C5 H5B 0.9800 .
C5 H5C 0.9800 .
C5 H5D 0.9800 .
